data_7130248
loop_
_publ_author_name
'Xiang, Jing'
'Zhu, Jiang'
'Zhou, Miaomiao'
'Liu, Lu-Lu'
'Wang, Li-Xin'
'Peng, Min'
'Hou, Bi-Shun'
'Yiu, Shek-Man'
'To, Wai-Pong'
'Che, Chi-Ming'
'LAU, Kai Chung'
'Lau, Tai-Chu'

_publ_section_title
;
 Oxidative C-O bond cleavage of dihydroxybenzenes and conversion of
 coordinated cyanide to carbonyl by a luminescent Os(VI) cyanonitrido
 complex
;
_journal_name_full 'Chemical Communications'
_journal_paper_doi 10.1039/D2CC03002K
_journal_year 2022
_chemical_formula_sum 'C47 H34 Cl2 N5 O6 Os P'
_chemical_formula_weight 1056.86
_space_group_crystal_system monoclinic
_space_group_IT_number 14
_space_group_name_Hall '-P 2yn'
_space_group_name_H-M_alt 'P 1 21/n 1'
_atom_sites_solution_hydrogens geom
_audit_creation_method SHELXL-2014/7
_audit_update_record
;
2022-02-13 deposited with the CCDC.	2022-06-20 downloaded from the CCDC.
;
_cell_angle_alpha 90
_cell_angle_beta 105.841(5)
_cell_angle_gamma 90
_cell_formula_units_Z 4
_cell_length_a 13.9692(7)
_cell_length_b 13.1008(5)
_cell_length_c 23.5542(10)
_cell_measurement_reflns_used 5696
_cell_measurement_temperature 100.00(10)
_cell_measurement_theta_max 28.6780
_cell_measurement_theta_min 2.1760
_cell_volume 4146.9(3)
_computing_cell_refinement 'CrysAlisPro 1.171.38.43f (Rigaku OD, 2015)'
_computing_data_collection 'CrysAlisPro 1.171.38.43f (Rigaku OD, 2015)'
_computing_data_reduction 'CrysAlisPro 1.171.38.43f (Rigaku OD, 2015)'
_computing_structure_refinement 'SHELXL-2014/7 (Sheldrick, 2014)'
_diffrn_ambient_temperature 100.00(10)
_diffrn_detector_area_resol_mean 5.2684
_diffrn_measured_fraction_theta_full 1.000
_diffrn_measured_fraction_theta_max 1.000
_diffrn_measurement_device_type 'SuperNova, Dual, Cu at zero, AtlasS2'
_diffrn_radiation_type MoK\a
_diffrn_radiation_wavelength 0.71073
_diffrn_reflns_av_R_equivalents 0.1106
_diffrn_reflns_av_unetI/netI 0.1199
_diffrn_reflns_Laue_measured_fraction_full 1.000
_diffrn_reflns_Laue_measured_fraction_max 1.000
_diffrn_reflns_limit_h_max 16
_diffrn_reflns_limit_h_min -11
_diffrn_reflns_limit_k_max 15
_diffrn_reflns_limit_k_min -15
_diffrn_reflns_limit_l_max 23
_diffrn_reflns_limit_l_min -28
_diffrn_reflns_number 17922
_diffrn_reflns_point_group_measured_fraction_full 1.000
_diffrn_reflns_point_group_measured_fraction_max 1.000
_diffrn_reflns_theta_full 25.009
_diffrn_reflns_theta_max 25.009
_diffrn_reflns_theta_min 1.962
_diffrn_source 'micro-focus sealed X-ray tube'
_exptl_absorpt_coefficient_mu 3.301
_exptl_absorpt_correction_T_max 1.243
_exptl_absorpt_correction_T_min 0.751
_exptl_absorpt_correction_type multi-scan
_exptl_absorpt_process_details sadabs
_exptl_crystal_colour black
_exptl_crystal_density_diffrn 1.693
_exptl_crystal_description block
_exptl_crystal_F_000 2096
_exptl_crystal_size_max 0.120
_exptl_crystal_size_mid 0.120
_exptl_crystal_size_min 0.110
_refine_diff_density_max 2.184
_refine_diff_density_min -1.502
_refine_diff_density_rms 0.167
_refine_ls_extinction_method none
_refine_ls_goodness_of_fit_ref 1.038
_refine_ls_hydrogen_treatment constr
_refine_ls_matrix_type full
_refine_ls_number_parameters 559
_refine_ls_number_reflns 7314
_refine_ls_number_restraints 1656
_refine_ls_restrained_S_all 0.954
_refine_ls_R_factor_all 0.0844
_refine_ls_R_factor_gt 0.0546
_refine_ls_shift/su_max 0.001
_refine_ls_shift/su_mean 0.000
_refine_ls_structure_factor_coef Fsqd
_refine_ls_weighting_details 'w=1/[\s^2^(Fo^2^)+9.6467P] where P=(Fo^2^+2Fc^2^)/3'
_refine_ls_weighting_scheme calc
_refine_ls_wR_factor_gt 0.1196
_refine_ls_wR_factor_ref 0.1395
_reflns_Friedel_coverage 0.000
_reflns_number_gt 4931
_reflns_number_total 7314
_reflns_threshold_expression 'I > 2\s(I)'
_cod_data_source_file d2cc03002k2.cif
_cod_data_source_block no2s
_cod_original_sg_symbol_H-M 'P 21/n'
_cod_database_code 7130248
_shelx_shelxl_version_number 2014/7
_shelx_space_group_comment
;
The symmetry employed for this shelxl refinement is uniquely defined
by the following loop, which should always be used as a source of
symmetry information in preference to the above space-group names.
They are only intended as comments.
;
_shelx_estimated_absorpt_t_min 0.693
_shelx_estimated_absorpt_t_max 0.713

loop_
_space_group_symop_operation_xyz
'x, y, z'
'-x+1/2, y+1/2, -z+1/2'
'-x, -y, -z'
'x-1/2, -y-1/2, z-1/2'

loop_
_atom_site_label
_atom_site_type_symbol
_atom_site_fract_x
_atom_site_fract_y
_atom_site_fract_z
_atom_site_U_iso_or_equiv
_atom_site_adp_type
_atom_site_occupancy
_atom_site_site_symmetry_order
_atom_site_calc_flag
_atom_site_refinement_flags_posn
_atom_site_refinement_flags_adp
_atom_site_refinement_flags_occupancy
_atom_site_disorder_assembly
_atom_site_disorder_group
Os1 Os 0.24096(2) 0.75201(2) 0.62626(2) 0.01820(13) Uani 1 1 d . U . . .
P1 P 0.75093(16) 0.35123(15) 0.76316(9) 0.0212(5) Uani 1 1 d . U . . .
Cl1 Cl 0.3856(2) 0.2094(2) 0.53110(13) 0.0593(8) Uani 1 1 d . U . . .
Cl2 Cl 0.3229(3) 0.0448(2) 0.44725(13) 0.0723(9) Uani 1 1 d . U . . .
O6 O 0.0712(4) 0.6680(4) 0.6718(3) 0.0349(15) Uani 1 1 d . U . . .
N2 N 0.3754(6) 0.7452(5) 0.7592(3) 0.0264(17) Uani 1 1 d . U . . .
N3 N 0.4148(5) 0.8505(6) 0.5756(3) 0.0323(17) Uani 1 1 d . U . . .
N4 N 0.1511(5) 0.7736(5) 0.5389(3) 0.0205(11) Uani 1 1 d . U . . .
N5 N 0.2982(5) 0.6194(5) 0.6129(3) 0.0264(12) Uani 1 1 d . U . . .
H5A H 0.3218 0.6210 0.5828 0.032 Uiso 1 1 calc R U . . .
N6 N 0.1249(5) 1.2348(5) 0.4909(3) 0.0246(14) Uani 1 1 d . U . . .
O1 O 0.2013(4) 0.8996(4) 0.6414(2) 0.0213(10) Uani 1 1 d . U . . .
O2 O 0.0717(4) 0.8568(4) 0.4567(2) 0.0191(10) Uani 1 1 d . U . . .
O3 O 0.0811(5) 1.2221(4) 0.4381(3) 0.0360(15) Uani 1 1 d . U . . .
O4 O 0.1528(5) 1.3179(4) 0.5130(3) 0.0366(15) Uani 1 1 d . U . . .
O5 O 0.4097(5) 0.4766(5) 0.5775(3) 0.0456(16) Uani 1 1 d . U . . .
C1 C 0.3275(6) 0.7474(6) 0.7106(4) 0.0229(15) Uani 1 1 d . U . . .
C2 C 0.1351(6) 0.6978(6) 0.6529(4) 0.0255(15) Uani 1 1 d . U . . .
C3 C 0.3543(6) 0.8181(6) 0.5956(3) 0.0206(14) Uani 1 1 d . U . . .
C4 C 0.3097(6) 0.5280(6) 0.6387(4) 0.0269(15) Uani 1 1 d . U . . .
C5 C 0.2696(6) 0.5022(6) 0.6869(4) 0.0285(14) Uani 1 1 d . U . . .
H5 H 0.2286 0.5478 0.6995 0.034 Uiso 1 1 calc R U . . .
C6 C 0.2924(6) 0.4104(6) 0.7136(4) 0.0322(16) Uani 1 1 d . U . . .
H6 H 0.2667 0.3940 0.7450 0.039 Uiso 1 1 calc R U . . .
C7 C 0.3540(7) 0.3383(7) 0.6956(4) 0.0347(17) Uani 1 1 d . U . . .
H7 H 0.3687 0.2770 0.7160 0.042 Uiso 1 1 calc R U . . .
C8 C 0.3912(7) 0.3561(7) 0.6504(4) 0.0365(16) Uani 1 1 d . U . . .
H8 H 0.4292 0.3061 0.6387 0.044 Uiso 1 1 calc R U . . .
C9 C 0.3731(7) 0.4545(7) 0.6183(4) 0.0337(17) Uani 1 1 d . U . . .
C10 C 0.1260(6) 0.8631(6) 0.5150(3) 0.0181(12) Uani 1 1 d . U . . .
C11 C 0.1475(6) 0.9631(6) 0.5414(3) 0.0199(13) Uani 1 1 d . U . . .
C12 C 0.1833(6) 0.9756(6) 0.6033(3) 0.0197(13) Uani 1 1 d . U . . .
C13 C 0.1981(6) 1.0756(6) 0.6253(3) 0.0203(14) Uani 1 1 d . U . . .
H13 H 0.2211 1.0851 0.6659 0.024 Uiso 1 1 calc R U . . .
C14 C 0.1803(6) 1.1593(6) 0.5898(3) 0.0206(14) Uani 1 1 d . U . . .
H14 H 0.1912 1.2248 0.6055 0.025 Uiso 1 1 calc R U . . .
C15 C 0.1452(6) 1.1437(6) 0.5291(3) 0.0208(14) Uani 1 1 d . U . . .
C16 C 0.1268(6) 1.0497(6) 0.5052(3) 0.0221(14) Uani 1 1 d . U . . .
H16 H 0.1004 1.0424 0.4646 0.027 Uiso 1 1 calc R U . . .
C17 C 0.1095(6) 0.6998(6) 0.4954(3) 0.0197(13) Uani 1 1 d . U . . .
C18 C 0.1100(6) 0.5941(6) 0.4950(3) 0.0208(14) Uani 1 1 d . U . . .
H18 H 0.1422 0.5572 0.5285 0.025 Uiso 1 1 calc R U . . .
C19 C 0.0616(6) 0.5457(6) 0.4437(3) 0.0229(15) Uani 1 1 d . U . . .
H19 H 0.0619 0.4748 0.4420 0.027 Uiso 1 1 calc R U . . .
C20 C 0.0112(6) 0.6022(6) 0.3934(3) 0.0232(16) Uani 1 1 d . U . . .
H20 H -0.0235 0.5673 0.3596 0.028 Uiso 1 1 calc R U . . .
C21 C 0.0116(6) 0.7067(6) 0.3926(3) 0.0215(15) Uani 1 1 d . U . . .
H21 H -0.0192 0.7440 0.3590 0.026 Uiso 1 1 calc R U . . .
C22 C 0.0607(6) 0.7529(5) 0.4449(3) 0.0190(14) Uani 1 1 d . U . . .
C23 C 0.4180(9) 0.0932(8) 0.5050(5) 0.060(3) Uani 1 1 d . U . . .
H23A H 0.4772 0.1026 0.4916 0.072 Uiso 1 1 calc R U . . .
H23B H 0.4336 0.0441 0.5371 0.072 Uiso 1 1 calc R U . . .
C24 C 0.6490(6) 0.4219(6) 0.7767(3) 0.0218(13) Uani 1 1 d . U . . .
C25 C 0.6134(6) 0.5073(6) 0.7421(3) 0.0223(14) Uani 1 1 d . U . . .
H25 H 0.6427 0.5269 0.7127 0.027 Uiso 1 1 calc R U . . .
C26 C 0.5341(6) 0.5635(6) 0.7511(3) 0.0245(14) Uani 1 1 d . U . . .
H26 H 0.5112 0.6212 0.7285 0.029 Uiso 1 1 calc R U . . .
C27 C 0.4901(6) 0.5327(6) 0.7941(3) 0.0227(15) Uani 1 1 d . U . . .
H27 H 0.4366 0.5694 0.7999 0.027 Uiso 1 1 calc R U . . .
C28 C 0.5243(6) 0.4487(6) 0.8281(4) 0.0254(15) Uani 1 1 d . U . . .
H28 H 0.4944 0.4296 0.8573 0.030 Uiso 1 1 calc R U . . .
C29 C 0.6043(6) 0.3910(6) 0.8195(3) 0.0235(15) Uani 1 1 d . U . . .
H29 H 0.6265 0.3331 0.8422 0.028 Uiso 1 1 calc R U . . .
C30 C 0.7760(7) 0.2453(6) 0.8126(4) 0.0238(13) Uani 1 1 d . U . . .
C31 C 0.7017(7) 0.1720(6) 0.8109(4) 0.0267(14) Uani 1 1 d . U . . .
H31 H 0.6427 0.1733 0.7808 0.032 Uiso 1 1 calc R U . . .
C32 C 0.7170(7) 0.0984(6) 0.8541(4) 0.0286(17) Uani 1 1 d . U . . .
H32 H 0.6667 0.0520 0.8542 0.034 Uiso 1 1 calc R U . . .
C33 C 0.8075(7) 0.0928(6) 0.8980(4) 0.0292(17) Uani 1 1 d . U . . .
H33 H 0.8171 0.0432 0.9272 0.035 Uiso 1 1 calc R U . . .
C34 C 0.8827(7) 0.1614(6) 0.8977(4) 0.0346(18) Uani 1 1 d . U . . .
H34 H 0.9440 0.1554 0.9257 0.042 Uiso 1 1 calc R U . . .
C35 C 0.8677(7) 0.2391(6) 0.8559(4) 0.0270(15) Uani 1 1 d . U . . .
H35 H 0.9177 0.2864 0.8567 0.032 Uiso 1 1 calc R U . . .
C36 C 0.8579(6) 0.4335(6) 0.7782(3) 0.0212(13) Uani 1 1 d . U . . .
C37 C 0.8628(6) 0.5144(6) 0.8173(3) 0.0246(14) Uani 1 1 d . U . . .
H37 H 0.8091 0.5283 0.8323 0.030 Uiso 1 1 calc R U . . .
C38 C 0.9479(6) 0.5740(6) 0.8339(4) 0.0280(17) Uani 1 1 d . U . . .
H38 H 0.9503 0.6284 0.8596 0.034 Uiso 1 1 calc R U . . .
C39 C 1.0284(7) 0.5541(6) 0.8131(4) 0.0282(17) Uani 1 1 d . U . . .
H39 H 1.0856 0.5938 0.8249 0.034 Uiso 1 1 calc R U . . .
C40 C 1.0232(6) 0.4732(6) 0.7738(4) 0.0284(17) Uani 1 1 d . U . . .
H40 H 1.0768 0.4604 0.7586 0.034 Uiso 1 1 calc R U . . .
C41 C 0.9403(6) 0.4123(6) 0.7574(4) 0.0262(15) Uani 1 1 d . U . . .
H41 H 0.9390 0.3570 0.7325 0.031 Uiso 1 1 calc R U . . .
C42 C 0.7204(6) 0.3068(6) 0.6883(3) 0.0241(14) Uani 1 1 d . U . . .
C43 C 0.6451(7) 0.3472(6) 0.6430(4) 0.0292(15) Uani 1 1 d . U . . .
H43 H 0.6045 0.3984 0.6510 0.035 Uiso 1 1 calc R U . . .
C44 C 0.6297(7) 0.3119(6) 0.5858(4) 0.0327(17) Uani 1 1 d . U . . .
H44 H 0.5795 0.3401 0.5555 0.039 Uiso 1 1 calc R U . . .
C45 C 0.6874(7) 0.2367(6) 0.5740(4) 0.0319(18) Uani 1 1 d . U . . .
H45 H 0.6761 0.2131 0.5355 0.038 Uiso 1 1 calc R U . . .
C46 C 0.7636(7) 0.1938(7) 0.6184(4) 0.0291(17) Uani 1 1 d . U . . .
H46 H 0.8026 0.1419 0.6097 0.035 Uiso 1 1 calc R U . . .
C47 C 0.7808(7) 0.2292(6) 0.6757(4) 0.0246(14) Uani 1 1 d . U . . .
H47 H 0.8320 0.2017 0.7057 0.030 Uiso 1 1 calc R U . . .

loop_
_atom_site_aniso_label
_atom_site_aniso_U_11
_atom_site_aniso_U_22
_atom_site_aniso_U_33
_atom_site_aniso_U_23
_atom_site_aniso_U_13
_atom_site_aniso_U_12
Os1 0.0193(2) 0.0262(2) 0.00950(19) 0.00284(13) 0.00444(14) 0.00167(14)
P1 0.0249(11) 0.0230(10) 0.0192(10) -0.0013(9) 0.0120(9) 0.0011(9)
Cl1 0.0585(19) 0.0667(17) 0.0563(17) -0.0068(15) 0.0218(15) -0.0055(15)
Cl2 0.083(2) 0.085(2) 0.0607(19) -0.0221(17) 0.0383(17) -0.0172(19)
O6 0.032(3) 0.045(3) 0.032(3) 0.010(3) 0.015(3) 0.004(3)
N2 0.032(4) 0.028(3) 0.014(3) -0.003(3) -0.003(3) -0.003(3)
N3 0.031(4) 0.050(4) 0.017(3) -0.004(3) 0.008(3) -0.009(3)
N4 0.019(2) 0.029(2) 0.014(2) 0.005(2) 0.004(2) -0.001(2)
N5 0.027(2) 0.031(2) 0.022(2) 0.003(2) 0.006(2) 0.002(2)
N6 0.025(3) 0.028(3) 0.024(3) 0.006(3) 0.012(3) 0.004(3)
O1 0.023(2) 0.026(2) 0.018(2) 0.0039(19) 0.0116(19) 0.0028(19)
O2 0.018(2) 0.026(2) 0.014(2) 0.003(2) 0.0063(19) -0.001(2)
O3 0.043(4) 0.037(3) 0.027(3) 0.010(3) 0.007(3) 0.010(3)
O4 0.045(4) 0.026(3) 0.039(3) 0.004(3) 0.010(3) 0.004(3)
O5 0.058(4) 0.039(3) 0.052(4) -0.002(3) 0.035(3) 0.005(3)
C1 0.024(3) 0.029(3) 0.017(3) 0.003(3) 0.008(3) 0.006(3)
C2 0.025(3) 0.028(3) 0.022(3) 0.004(3) 0.004(3) 0.002(3)
C3 0.022(3) 0.027(3) 0.012(3) -0.001(3) 0.005(3) -0.001(3)
C4 0.024(3) 0.028(3) 0.030(3) 0.001(3) 0.008(3) 0.001(3)
C5 0.028(3) 0.031(3) 0.026(3) 0.004(2) 0.006(2) -0.002(2)
C6 0.031(3) 0.034(3) 0.031(3) 0.001(3) 0.008(3) -0.005(3)
C7 0.035(3) 0.029(3) 0.037(3) 0.002(3) 0.004(3) -0.004(3)
C8 0.035(3) 0.031(3) 0.041(3) -0.004(3) 0.008(3) 0.002(3)
C9 0.032(3) 0.033(3) 0.037(3) -0.002(3) 0.010(3) -0.003(3)
C10 0.019(2) 0.025(2) 0.013(2) 0.004(2) 0.009(2) 0.002(2)
C11 0.017(2) 0.026(2) 0.018(2) 0.003(2) 0.008(2) 0.001(2)
C12 0.017(3) 0.029(3) 0.015(2) -0.001(2) 0.008(2) 0.000(2)
C13 0.019(3) 0.028(3) 0.016(3) -0.001(3) 0.009(2) 0.003(3)
C14 0.018(3) 0.025(3) 0.022(3) 0.000(3) 0.010(3) 0.002(3)
C15 0.020(3) 0.024(3) 0.021(3) 0.000(3) 0.010(3) 0.001(3)
C16 0.021(3) 0.029(3) 0.016(3) 0.002(2) 0.006(2) 0.001(2)
C17 0.019(3) 0.030(3) 0.012(2) 0.003(2) 0.007(2) -0.003(2)
C18 0.022(3) 0.028(3) 0.014(3) 0.005(2) 0.007(2) -0.001(3)
C19 0.022(3) 0.027(3) 0.022(3) 0.000(3) 0.010(3) -0.003(3)
C20 0.024(3) 0.031(3) 0.015(3) -0.001(3) 0.006(3) -0.005(3)
C21 0.019(3) 0.030(3) 0.015(3) 0.003(3) 0.005(3) -0.001(3)
C22 0.018(3) 0.028(3) 0.014(3) 0.002(2) 0.009(2) 0.003(3)
C23 0.066(7) 0.069(7) 0.050(6) 0.004(6) 0.022(6) -0.003(6)
C24 0.024(3) 0.022(2) 0.023(3) -0.002(2) 0.012(2) 0.002(2)
C25 0.023(3) 0.027(3) 0.021(3) -0.003(2) 0.014(2) -0.002(2)
C26 0.025(3) 0.024(3) 0.024(3) -0.002(3) 0.006(3) 0.003(2)
C27 0.024(3) 0.024(3) 0.021(3) -0.001(3) 0.008(3) 0.000(3)
C28 0.026(3) 0.027(3) 0.024(3) -0.004(3) 0.009(3) -0.002(3)
C29 0.027(3) 0.023(3) 0.022(3) 0.000(3) 0.010(3) 0.002(3)
C30 0.030(3) 0.022(2) 0.023(2) -0.002(2) 0.013(2) 0.002(2)
C31 0.032(3) 0.027(3) 0.024(3) -0.003(3) 0.012(3) 0.000(3)
C32 0.040(4) 0.023(3) 0.028(3) -0.001(3) 0.018(3) -0.002(3)
C33 0.046(4) 0.025(3) 0.021(3) 0.001(3) 0.017(3) 0.006(3)
C34 0.045(4) 0.031(3) 0.027(3) 0.000(3) 0.010(3) 0.007(3)
C35 0.037(3) 0.026(3) 0.020(3) -0.003(3) 0.013(3) 0.000(3)
C36 0.025(3) 0.022(2) 0.020(2) -0.002(2) 0.012(2) 0.000(2)
C37 0.026(3) 0.026(3) 0.023(3) -0.002(3) 0.010(2) 0.001(3)
C38 0.031(4) 0.027(3) 0.025(3) -0.008(3) 0.007(3) -0.005(3)
C39 0.029(4) 0.029(3) 0.026(3) -0.006(3) 0.006(3) -0.005(3)
C40 0.029(4) 0.033(3) 0.026(3) 0.002(3) 0.013(3) 0.000(3)
C41 0.029(3) 0.026(3) 0.024(3) -0.005(3) 0.010(3) -0.003(3)
C42 0.028(3) 0.024(3) 0.024(3) 0.000(2) 0.013(2) -0.004(2)
C43 0.034(3) 0.027(3) 0.030(3) 0.000(3) 0.015(3) -0.004(3)
C44 0.041(4) 0.032(3) 0.027(3) 0.002(3) 0.012(3) -0.012(3)
C45 0.041(4) 0.032(4) 0.027(3) -0.006(3) 0.018(3) -0.020(3)
C46 0.040(4) 0.028(3) 0.029(3) -0.008(3) 0.025(3) -0.012(3)
C47 0.029(3) 0.022(3) 0.026(3) -0.004(3) 0.013(3) -0.007(3)

loop_
_atom_type_symbol
_atom_type_description
_atom_type_scat_dispersion_real
_atom_type_scat_dispersion_imag
_atom_type_scat_source
C C 0.0033 0.0016 'International Tables Vol C Tables 4.2.6.8 and 6.1.1.4'
H H 0.0000 0.0000 'International Tables Vol C Tables 4.2.6.8 and 6.1.1.4'
N N 0.0061 0.0033 'International Tables Vol C Tables 4.2.6.8 and 6.1.1.4'
O O 0.0106 0.0060 'International Tables Vol C Tables 4.2.6.8 and 6.1.1.4'
Os Os -1.2165 7.6030 'International Tables Vol C Tables 4.2.6.8 and 6.1.1.4'
Cl Cl 0.1484 0.1585 'International Tables Vol C Tables 4.2.6.8 and 6.1.1.4'
P P 0.1023 0.0942 'International Tables Vol C Tables 4.2.6.8 and 6.1.1.4'

loop_
_geom_angle_atom_site_label_1
_geom_angle_atom_site_label_2
_geom_angle_atom_site_label_3
_geom_angle
_geom_angle_site_symmetry_1
_geom_angle_site_symmetry_3
_geom_angle_publ_flag
C2 Os1 N5 96.3(3) . . ?
C2 Os1 C1 88.5(3) . . ?
N5 Os1 C1 88.3(3) . . ?
C2 Os1 O1 91.3(3) . . ?
N5 Os1 O1 171.7(2) . . ?
C1 Os1 O1 88.6(3) . . ?
C2 Os1 C3 177.4(3) . . ?
N5 Os1 C3 86.1(3) . . ?
C1 Os1 C3 92.6(3) . . ?
O1 Os1 C3 86.4(3) . . ?
C2 Os1 N4 93.6(3) . . ?
N5 Os1 N4 97.0(3) . . ?
C1 Os1 N4 174.0(3) . . ?
O1 Os1 N4 85.8(2) . . ?
C3 Os1 N4 85.0(3) . . ?
C30 P1 C42 110.0(4) . . ?
C30 P1 C24 108.0(4) . . ?
C42 P1 C24 110.7(4) . . ?
C30 P1 C36 109.5(4) . . ?
C42 P1 C36 110.5(4) . . ?
C24 P1 C36 108.2(4) . . ?
C10 N4 C17 107.0(6) . . ?
C10 N4 Os1 123.8(5) . . ?
C17 N4 Os1 129.1(5) . . ?
C4 N5 Os1 136.3(6) . . ?
O4 N6 O3 124.0(7) . . ?
O4 N6 C15 118.3(7) . . ?
O3 N6 C15 117.7(7) . . ?
C12 O1 Os1 126.8(5) . . ?
C10 O2 C22 105.0(5) . . ?
N2 C1 Os1 178.7(8) . . ?
O6 C2 Os1 176.4(8) . . ?
N3 C3 Os1 175.6(7) . . ?
N5 C4 C5 123.2(8) . . ?
N5 C4 C9 116.5(8) . . ?
C5 C4 C9 120.2(8) . . ?
C6 C5 C4 118.9(9) . . ?
C5 C6 C7 122.5(9) . . ?
C8 C7 C6 121.7(9) . . ?
C7 C8 C9 120.9(9) . . ?
O5 C9 C4 120.8(8) . . ?
O5 C9 C8 123.4(9) . . ?
C4 C9 C8 115.8(8) . . ?
N4 C10 O2 112.6(6) . . ?
N4 C10 C11 129.0(7) . . ?
O2 C10 C11 118.4(6) . . ?
C16 C11 C12 119.3(7) . . ?
C16 C11 C10 119.2(7) . . ?
C12 C11 C10 121.4(7) . . ?
O1 C12 C13 118.2(7) . . ?
O1 C12 C11 124.2(7) . . ?
C13 C12 C11 117.6(7) . . ?
C14 C13 C12 122.8(7) . . ?
C13 C14 C15 117.8(7) . . ?
C16 C15 C14 122.4(7) . . ?
C16 C15 N6 120.0(7) . . ?
C14 C15 N6 117.6(7) . . ?
C15 C16 C11 120.0(7) . . ?
C22 C17 C18 119.9(7) . . ?
C22 C17 N4 106.7(7) . . ?
C18 C17 N4 133.4(7) . . ?
C19 C18 C17 117.8(7) . . ?
C18 C19 C20 120.7(7) . . ?
C21 C20 C19 122.1(7) . . ?
C20 C21 C22 115.6(7) . . ?
C21 C22 C17 123.8(7) . . ?
C21 C22 O2 127.7(7) . . ?
C17 C22 O2 108.6(6) . . ?
Cl2 C23 Cl1 112.1(6) . . ?
C29 C24 C25 120.1(8) . . ?
C29 C24 P1 121.0(6) . . ?
C25 C24 P1 118.9(6) . . ?
C24 C25 C26 120.4(8) . . ?
C27 C26 C25 119.3(7) . . ?
C28 C27 C26 120.7(8) . . ?
C27 C28 C29 120.8(8) . . ?
C24 C29 C28 118.8(7) . . ?
C35 C30 C31 120.1(8) . . ?
C35 C30 P1 119.7(6) . . ?
C31 C30 P1 120.0(6) . . ?
C32 C31 C30 119.5(8) . . ?
C31 C32 C33 120.6(8) . . ?
C34 C33 C32 119.8(8) . . ?
C33 C34 C35 120.7(9) . . ?
C34 C35 C30 119.1(8) . . ?
C37 C36 C41 119.1(8) . . ?
C37 C36 P1 118.3(6) . . ?
C41 C36 P1 122.1(6) . . ?
C38 C37 C36 119.9(8) . . ?
C39 C38 C37 121.1(8) . . ?
C38 C39 C40 118.9(8) . . ?
C41 C40 C39 121.0(8) . . ?
C40 C41 C36 119.9(8) . . ?
C43 C42 C47 119.3(8) . . ?
C43 C42 P1 124.1(7) . . ?
C47 C42 P1 116.6(6) . . ?
C42 C43 C44 120.4(8) . . ?
C45 C44 C43 120.0(9) . . ?
C44 C45 C46 121.2(9) . . ?
C47 C46 C45 119.4(9) . . ?
C46 C47 C42 119.6(8) . . ?

loop_
_geom_bond_atom_site_label_1
_geom_bond_atom_site_label_2
_geom_bond_distance
_geom_bond_site_symmetry_2
_geom_bond_publ_flag
Os1 C2 1.895(9) . ?
Os1 N5 1.974(6) . ?
Os1 C1 2.025(8) . ?
Os1 O1 2.069(5) . ?
Os1 C3 2.098(9) . ?
Os1 N4 2.117(6) . ?
P1 C30 1.785(8) . ?
P1 C42 1.795(8) . ?
P1 C24 1.798(8) . ?
P1 C36 1.798(8) . ?
Cl1 C23 1.747(11) . ?
Cl2 C23 1.742(11) . ?
O6 C2 1.167(10) . ?
N2 C1 1.158(10) . ?
N3 C3 1.156(10) . ?
N4 C10 1.306(9) . ?
N4 C17 1.414(10) . ?
N5 C4 1.332(10) . ?
N6 O4 1.225(8) . ?
N6 O3 1.237(8) . ?
N6 C15 1.475(10) . ?
O1 C12 1.318(9) . ?
O2 C10 1.378(8) . ?
O2 C22 1.389(8) . ?
O5 C9 1.238(11) . ?
C4 C5 1.436(12) . ?
C4 C9 1.475(12) . ?
C5 C6 1.354(11) . ?
C6 C7 1.419(12) . ?
C7 C8 1.327(13) . ?
C8 C9 1.481(12) . ?
C10 C11 1.445(11) . ?
C11 C16 1.401(10) . ?
C11 C12 1.416(10) . ?
C12 C13 1.403(10) . ?
C13 C14 1.360(10) . ?
C14 C15 1.395(10) . ?
C15 C16 1.349(10) . ?
C17 C22 1.384(10) . ?
C17 C18 1.385(11) . ?
C18 C19 1.369(10) . ?
C19 C20 1.412(10) . ?
C20 C21 1.370(11) . ?
C21 C22 1.376(10) . ?
C24 C29 1.385(11) . ?
C24 C25 1.394(11) . ?
C25 C26 1.394(11) . ?
C26 C27 1.380(11) . ?
C27 C28 1.368(11) . ?
C28 C29 1.409(11) . ?
C30 C35 1.405(12) . ?
C30 C31 1.406(11) . ?
C31 C32 1.375(11) . ?
C32 C33 1.400(12) . ?
C33 C34 1.383(12) . ?
C34 C35 1.391(11) . ?
C36 C37 1.393(10) . ?
C36 C41 1.396(11) . ?
C37 C38 1.386(11) . ?
C38 C39 1.370(12) . ?
C39 C40 1.394(11) . ?
C40 C41 1.372(11) . ?
C42 C43 1.383(11) . ?
C42 C47 1.403(12) . ?
C43 C44 1.384(11) . ?
C44 C45 1.350(12) . ?
C45 C46 1.390(12) . ?
C46 C47 1.384(11) . ?
